data_4330224
loop_
_publ_author_name
'Eric C. Y. Tam'
'Nicola A. Maynard'
'David C. Apperley'
'J. David Smith'
'Martyn P. Coles'
'J. Robin Fulton'

_publ_section_title
;
 Group 14 Metal Terminal Phosphides: Correlating Structure with |JMP|
;
_journal_name_full 'Inorganic Chemistry'
_journal_page_first 9403
_journal_page_last 9415
_journal_paper_doi 10.1021/ic301208d
_journal_volume 51
_journal_year 2012
_chemical_compound_source 'synthesis as described'
_chemical_formula_moiety '2(C41 H51 N2 P Sn), C7 H8'
_chemical_formula_sum 'C89 H110 N4 P2 Sn2'
_chemical_formula_weight 1535.14
_chemical_name_systematic
;
 ?
;
_space_group_IT_number 2
_symmetry_cell_setting triclinic
_symmetry_Int_Tables_number 2
_symmetry_space_group_name_Hall '-P 1'
_symmetry_space_group_name_H-M 'P -1'
_atom_sites_solution_hydrogens geom
_atom_sites_solution_primary direct
_atom_sites_solution_secondary difmap
_audit_conform_dict_location ftp://ftp.iucr.org/pub/cif_core.dic
_audit_conform_dict_name cif_core.dic
_audit_conform_dict_version 2.2
_audit_creation_date 2010-07-08T08:39:04-00:00
_audit_creation_method 'WinGX routine CIF_UPDATE'
_cell_angle_alpha 69.422(1)
_cell_angle_beta 84.810(1)
_cell_angle_gamma 74.862(1)
_cell_formula_units_Z 2
_cell_length_a 12.6382(3)
_cell_length_b 17.6553(4)
_cell_length_c 19.5975(4)
_cell_measurement_reflns_used 32105
_cell_measurement_temperature 173(2)
_cell_measurement_theta_max 27.103
_cell_measurement_theta_min 3.395
_cell_measurement_wavelength 0.71073
_cell_volume 3951.74(16)
_computing_cell_refinement 'HKL Scalepack (Otwinowski & Minor 1997)'
_computing_data_collection 'Collect (Nonius BV, 1997-2000)'
_computing_data_reduction 'HKL Denzo and Scalepack (Otwinowski & Minor 1997)'
_computing_molecular_graphics 'Ortep-3 for Windows (Farrugia, 1997)'
_computing_publication_material 'WinGX publication routines (Farrugia, 1999)'
_computing_structure_refinement 'SHELXL-97 (Sheldrick, 1997)'
_computing_structure_solution 'SHELXS-86 (Sheldrick, 1986)'
_diffrn_ambient_temperature 173(2)
_diffrn_detector 'CCD plate'
_diffrn_measured_fraction_theta_full 0.997
_diffrn_measured_fraction_theta_max 0.997
_diffrn_measurement_device '95mm CCD camera on \k-goniostat'
_diffrn_measurement_device_type KappaCCD
_diffrn_measurement_method 'CCD rotation images, thick slices'
_diffrn_orient_matrix_type 'by Nonius Collect from scalepack cell'
_diffrn_orient_matrix_UB_11 0.721148E-1
_diffrn_orient_matrix_UB_12 0.00903
_diffrn_orient_matrix_UB_13 0.80035E-2
_diffrn_orient_matrix_UB_21 0.26824E-1
_diffrn_orient_matrix_UB_22 -0.64741E-2
_diffrn_orient_matrix_UB_23 -0.477166E-1
_diffrn_orient_matrix_UB_31 -0.282655E-1
_diffrn_orient_matrix_UB_32 0.614215E-1
_diffrn_orient_matrix_UB_33 -0.250964E-1
_diffrn_radiation_monochromator graphite
_diffrn_radiation_probe x-ray
_diffrn_radiation_type MoK\a
_diffrn_radiation_wavelength 0.7107
_diffrn_reflns_av_R_equivalents 0.0894
_diffrn_reflns_av_unetI/netI 0.0901
_diffrn_reflns_limit_h_max 16
_diffrn_reflns_limit_h_min -16
_diffrn_reflns_limit_k_max 22
_diffrn_reflns_limit_k_min -22
_diffrn_reflns_limit_l_max 25
_diffrn_reflns_limit_l_min -24
_diffrn_reflns_number 66909
_diffrn_reflns_theta_full 27.09
_diffrn_reflns_theta_max 27.09
_diffrn_reflns_theta_min 3.4
_diffrn_source 'Enraf Nonius FR590'
_exptl_absorpt_coefficient_mu 0.719
_exptl_absorpt_correction_T_max 0.9641
_exptl_absorpt_correction_T_min 0.861
_exptl_absorpt_correction_type multi-scan
_exptl_absorpt_process_details
;
        [c.f. r.h. blessing, acta cryst. (1995), a51, 33-38]
;
_exptl_crystal_colour 'Dark orange'
_exptl_crystal_density_diffrn 1.29
_exptl_crystal_description Prism
_exptl_crystal_F_000 1604
_exptl_crystal_size_max 0.16
_exptl_crystal_size_mid 0.1
_exptl_crystal_size_min 0.08
_refine_diff_density_max 1.809
_refine_diff_density_min -0.831
_refine_diff_density_rms 0.11
_refine_ls_extinction_method none
_refine_ls_goodness_of_fit_ref 1.03
_refine_ls_hydrogen_treatment constr
_refine_ls_matrix_type full
_refine_ls_number_parameters 828
_refine_ls_number_reflns 17382
_refine_ls_number_restraints 1
_refine_ls_restrained_S_all 1.038
_refine_ls_R_factor_all 0.0994
_refine_ls_R_factor_gt 0.0553
_refine_ls_shift/su_max 0.001
_refine_ls_shift/su_mean 0
_refine_ls_structure_factor_coef Fsqd
_refine_ls_weighting_details 'calc w=1/[\s^2^(Fo^2^)+(0.0546P)^2^+7.3332P] where P=(Fo^2^+2Fc^2^)/3'
_refine_ls_weighting_scheme calc
_refine_ls_wR_factor_gt 0.1229
_refine_ls_wR_factor_ref 0.1391
_reflns_number_gt 11616
_reflns_number_total 17382
_reflns_threshold_expression >2sigma(I)
_cod_data_source_file ic301208d_si_001_2.cif
_cod_data_source_block (2a)-jul510
_cod_original_cell_volume 3951.75(15)
_cod_database_code 4330224

loop_
_symmetry_equiv_pos_as_xyz
'x, y, z'
'-x, -y, -z'

loop_
_atom_site_label
_atom_site_type_symbol
_atom_site_fract_x
_atom_site_fract_y
_atom_site_fract_z
_atom_site_U_iso_or_equiv
_atom_site_adp_type
_atom_site_occupancy
_atom_site_symmetry_multiplicity
_atom_site_calc_flag
_atom_site_refinement_flags
Sn1 Sn 0.27748(2) 0.634716(18) 0.194022(16) 0.02040(9) Uani 1 1 d .
Sn2 Sn 0.75932(3) 0.157963(19) 0.180052(16) 0.02345(9) Uani 1 1 d .
P1 P 0.08993(10) 0.72459(8) 0.22824(7) 0.0279(3) Uani 1 1 d .
P2 P 0.56240(10) 0.24216(7) 0.20426(6) 0.0240(3) Uani 1 1 d .
N1 N 0.2246(3) 0.5171(2) 0.22614(18) 0.0184(8) Uani 1 1 d .
N2 N 0.3706(3) 0.5728(2) 0.29797(19) 0.0228(8) Uani 1 1 d .
N3 N 0.7230(3) 0.0341(2) 0.2217(2) 0.0259(9) Uani 1 1 d .
N4 N 0.8428(3) 0.1156(2) 0.2870(2) 0.0243(8) Uani 1 1 d .
C1 C 0.2980(3) 0.4448(3) 0.2543(2) 0.0209(9) Uani 1 1 d .
C2 C 0.3949(4) 0.4365(3) 0.2884(2) 0.0240(10) Uani 1 1 d .
H2 H 0.4487 0.3855 0.2948 0.029 Uiso 1 1 calc R
C3 C 0.4238(3) 0.4925(3) 0.3144(2) 0.0226(10) Uani 1 1 d .
C4 C 0.2778(4) 0.3650(3) 0.2514(3) 0.0292(11) Uani 1 1 d .
H4A H 0.1988 0.3696 0.2524 0.044 Uiso 1 1 calc R
H4B H 0.3127 0.3177 0.2934 0.044 Uiso 1 1 calc R
H4C H 0.3089 0.3562 0.2063 0.044 Uiso 1 1 calc R
C5 C 0.5197(4) 0.4567(3) 0.3670(3) 0.0377(13) Uani 1 1 d .
H5A H 0.5652 0.4967 0.3562 0.057 Uiso 1 1 calc R
H5B H 0.5636 0.4044 0.3618 0.057 Uiso 1 1 calc R
H5C H 0.4922 0.4459 0.417 0.057 Uiso 1 1 calc R
C6 C 0.1213(3) 0.5186(3) 0.1989(2) 0.0197(9) Uani 1 1 d .
C7 C 0.0294(4) 0.5206(3) 0.2447(2) 0.0222(10) Uani 1 1 d .
C8 C -0.0698(4) 0.5224(3) 0.2174(3) 0.0291(11) Uani 1 1 d .
H8 H -0.1326 0.5216 0.248 0.035 Uiso 1 1 calc R
C9 C -0.0782(4) 0.5255(3) 0.1465(3) 0.0365(12) Uani 1 1 d .
H9 H -0.1468 0.5281 0.1285 0.044 Uiso 1 1 calc R
C10 C 0.0128(4) 0.5249(3) 0.1018(3) 0.0328(12) Uani 1 1 d .
H10 H 0.0057 0.5279 0.053 0.039 Uiso 1 1 calc R
C11 C 0.1151(4) 0.5200(3) 0.1271(2) 0.0225(10) Uani 1 1 d .
C12 C 0.0371(4) 0.5199(3) 0.3222(2) 0.0250(10) Uani 1 1 d .
H12 H 0.0929 0.5511 0.3217 0.03 Uiso 1 1 calc R
C13 C 0.0769(5) 0.4312(3) 0.3766(3) 0.0398(13) Uani 1 1 d .
H13A H 0.0805 0.4337 0.4255 0.06 Uiso 1 1 calc R
H13B H 0.1498 0.4054 0.3623 0.06 Uiso 1 1 calc R
H13C H 0.0257 0.3979 0.3767 0.06 Uiso 1 1 calc R
C14 C -0.0702(4) 0.5638(3) 0.3491(3) 0.0390(13) Uani 1 1 d .
H14A H -0.0604 0.5614 0.3989 0.059 Uiso 1 1 calc R
H14B H -0.1277 0.5361 0.3485 0.059 Uiso 1 1 calc R
H14C H -0.0914 0.6223 0.3171 0.059 Uiso 1 1 calc R
C15 C 0.2134(4) 0.5134(3) 0.0777(2) 0.0272(11) Uani 1 1 d .
H15 H 0.28 0.5025 0.1069 0.033 Uiso 1 1 calc R
C16 C 0.2074(5) 0.5951(4) 0.0134(3) 0.0440(14) Uani 1 1 d .
H16A H 0.2722 0.5886 -0.0175 0.066 Uiso 1 1 calc R
H16B H 0.2051 0.6403 0.0319 0.066 Uiso 1 1 calc R
H16C H 0.1412 0.6085 -0.0153 0.066 Uiso 1 1 calc R
C17 C 0.2280(4) 0.4408(4) 0.0489(3) 0.0420(14) Uani 1 1 d .
H17A H 0.2927 0.4387 0.0174 0.063 Uiso 1 1 calc R
H17B H 0.1629 0.4491 0.0209 0.063 Uiso 1 1 calc R
H17C H 0.2375 0.3881 0.09 0.063 Uiso 1 1 calc R
C18 C 0.3912(4) 0.6199(3) 0.3399(2) 0.0265(10) Uani 1 1 d .
C19 C 0.3402(4) 0.6106(3) 0.4083(3) 0.0328(12) Uani 1 1 d .
C20 C 0.3567(4) 0.6595(4) 0.4468(3) 0.0428(14) Uani 1 1 d .
H20 H 0.3229 0.654 0.4931 0.051 Uiso 1 1 calc R
C21 C 0.4212(4) 0.7160(4) 0.4192(3) 0.0448(14) Uani 1 1 d .
H21 H 0.4311 0.7491 0.4461 0.054 Uiso 1 1 calc R
C22 C 0.4706(4) 0.7237(3) 0.3527(3) 0.0382(13) Uani 1 1 d .
H22 H 0.5148 0.7625 0.3339 0.046 Uiso 1 1 calc R
C23 C 0.4579(4) 0.6762(3) 0.3120(3) 0.0280(11) Uani 1 1 d .
C24 C 0.2670(4) 0.5505(4) 0.4415(3) 0.0409(13) Uani 1 1 d .
H24 H 0.2692 0.5172 0.4091 0.049 Uiso 1 1 calc R
C25 C 0.3064(5) 0.4896(4) 0.5179(3) 0.0540(16) Uani 1 1 d .
H25A H 0.2579 0.4518 0.5371 0.081 Uiso 1 1 calc R
H25B H 0.3051 0.5212 0.5504 0.081 Uiso 1 1 calc R
H25C H 0.3814 0.4571 0.5148 0.081 Uiso 1 1 calc R
C26 C 0.1482(4) 0.5983(4) 0.4461(3) 0.0516(16) Uani 1 1 d .
H26A H 0.1025 0.5586 0.4673 0.077 Uiso 1 1 calc R
H26B H 0.1213 0.6346 0.3971 0.077 Uiso 1 1 calc R
H26C H 0.1445 0.6323 0.4769 0.077 Uiso 1 1 calc R
C27 C 0.5178(4) 0.6862(3) 0.2395(3) 0.0314(11) Uani 1 1 d .
H27 H 0.4978 0.6486 0.2175 0.038 Uiso 1 1 calc R
C28 C 0.6422(4) 0.6599(4) 0.2505(4) 0.0556(17) Uani 1 1 d .
H28A H 0.6787 0.6664 0.2032 0.083 Uiso 1 1 calc R
H28B H 0.6639 0.6014 0.2823 0.083 Uiso 1 1 calc R
H28C H 0.6637 0.6952 0.2731 0.083 Uiso 1 1 calc R
C29 C 0.4810(5) 0.7761(4) 0.1866(3) 0.0512(15) Uani 1 1 d .
H29A H 0.5197 0.7811 0.1402 0.077 Uiso 1 1 calc R
H29B H 0.498 0.8145 0.2075 0.077 Uiso 1 1 calc R
H29C H 0.4018 0.7901 0.1783 0.077 Uiso 1 1 calc R
C30 C 0.0324(4) 0.7490(3) 0.1379(3) 0.0323(12) Uani 1 1 d .
C31 C -0.0636(5) 0.7275(4) 0.1336(4) 0.0563(17) Uani 1 1 d .
H31 H -0.0984 0.7012 0.1774 0.068 Uiso 1 1 calc R
C32 C -0.1107(7) 0.7431(5) 0.0675(5) 0.091(3) Uani 1 1 d .
H32 H -0.1769 0.7276 0.0663 0.109 Uiso 1 1 calc R
C33 C -0.0611(7) 0.7811(5) 0.0032(5) 0.082(3) Uani 1 1 d .
H33 H -0.0929 0.7919 -0.0425 0.098 Uiso 1 1 calc R
C34 C 0.0333(6) 0.8029(4) 0.0059(4) 0.0628(19) Uani 1 1 d .
H34 H 0.0668 0.83 -0.0382 0.075 Uiso 1 1 calc R
C35 C 0.0813(5) 0.7862(3) 0.0719(3) 0.0404(13) Uani 1 1 d .
H35 H 0.1487 0.8002 0.0725 0.048 Uiso 1 1 calc R
C36 C 0.1263(4) 0.8216(3) 0.2199(3) 0.0309(11) Uani 1 1 d .
C37 C 0.0856(5) 0.8988(3) 0.1663(3) 0.0457(14) Uani 1 1 d .
H37 H 0.042 0.9021 0.1279 0.055 Uiso 1 1 calc R
C38 C 0.1080(6) 0.9710(4) 0.1682(4) 0.0582(18) Uani 1 1 d .
H38 H 0.0787 1.023 0.1315 0.07 Uiso 1 1 calc R
C39 C 0.1717(5) 0.9683(4) 0.2224(4) 0.0576(18) Uani 1 1 d .
H39 H 0.1874 1.0179 0.223 0.069 Uiso 1 1 calc R
C40 C 0.2126(5) 0.8933(4) 0.2758(4) 0.0542(17) Uani 1 1 d .
H40 H 0.2562 0.8912 0.3138 0.065 Uiso 1 1 calc R
C41 C 0.1912(4) 0.8206(3) 0.2750(3) 0.0437(14) Uani 1 1 d .
H41 H 0.2208 0.7693 0.3123 0.052 Uiso 1 1 calc R
C42 C 0.8026(4) -0.0323(3) 0.2559(3) 0.0296(11) Uani 1 1 d .
C43 C 0.8904(4) -0.0273(3) 0.2914(3) 0.0320(11) Uani 1 1 d .
H43 H 0.9503 -0.0753 0.3029 0.038 Uiso 1 1 calc R
C44 C 0.9032(4) 0.0375(3) 0.3124(3) 0.0280(11) Uani 1 1 d .
C45 C 0.7997(4) -0.1184(3) 0.2596(3) 0.0408(13) Uani 1 1 d .
H45A H 0.7301 -0.1158 0.2395 0.061 Uiso 1 1 calc R
H45B H 0.8064 -0.1558 0.3105 0.061 Uiso 1 1 calc R
H45C H 0.8606 -0.1395 0.2312 0.061 Uiso 1 1 calc R
C46 C 0.9898(4) 0.0156(3) 0.3697(3) 0.0399(13) Uani 1 1 d .
H46A H 1.0314 0.0584 0.3555 0.06 Uiso 1 1 calc R
H46B H 1.0396 -0.0387 0.3737 0.06 Uiso 1 1 calc R
H46C H 0.9543 0.0127 0.4168 0.06 Uiso 1 1 calc R
C47 C 0.6259(4) 0.0223(3) 0.1973(3) 0.0263(11) Uani 1 1 d .
C48 C 0.5373(4) 0.0147(3) 0.2452(3) 0.0348(12) Uani 1 1 d .
C49 C 0.4451(5) 0.0008(4) 0.2218(3) 0.0466(14) Uani 1 1 d .
H49 H 0.3843 -0.0053 0.2537 0.056 Uiso 1 1 calc R
C50 C 0.4402(5) -0.0043(4) 0.1538(3) 0.0481(15) Uani 1 1 d .
H50 H 0.3769 -0.0144 0.1393 0.058 Uiso 1 1 calc R
C51 C 0.5272(5) 0.0053(3) 0.1070(3) 0.0425(14) Uani 1 1 d .
H51 H 0.5224 0.0031 0.0596 0.051 Uiso 1 1 calc R
C52 C 0.6224(4) 0.0182(3) 0.1270(3) 0.0364(13) Uani 1 1 d .
C53 C 0.5382(5) 0.0203(4) 0.3205(3) 0.0442(14) Uani 1 1 d .
H53 H 0.5951 0.0505 0.3204 0.053 Uiso 1 1 calc R
C54 C 0.5712(7) -0.0659(5) 0.3791(4) 0.088(3) Uani 1 1 d .
H54A H 0.5709 -0.0598 0.4269 0.132 Uiso 1 1 calc R
H54B H 0.6449 -0.0949 0.3687 0.132 Uiso 1 1 calc R
H54C H 0.519 -0.0984 0.3792 0.132 Uiso 1 1 calc R
C55 C 0.4299(5) 0.0686(4) 0.3425(3) 0.0554(16) Uani 1 1 d .
H55A H 0.4368 0.0697 0.3915 0.083 Uiso 1 1 calc R
H55B H 0.3718 0.0413 0.3422 0.083 Uiso 1 1 calc R
H55C H 0.4116 0.1259 0.3078 0.083 Uiso 1 1 calc R
C56 C 0.7191(5) 0.0210(5) 0.0756(4) 0.065(2) Uani 1 1 d .
H56 H 0.7808 0.0297 0.0981 0.078 Uiso 1 1 calc R
C57 C 0.7568(9) -0.0657(6) 0.0613(5) 0.129(4) Uani 1 1 d .
H57A H 0.7755 -0.1114 0.1078 0.193 Uiso 1 1 calc R
H57B H 0.821 -0.0654 0.0293 0.193 Uiso 1 1 calc R
H57C H 0.6969 -0.0734 0.038 0.193 Uiso 1 1 calc R
C58 C 0.6940(6) 0.0850(4) 0.0041(5) 0.086(3) Uani 1 1 d .
H58A H 0.7599 0.0833 -0.0263 0.129 Uiso 1 1 calc R
H58B H 0.6689 0.14 0.0095 0.129 Uiso 1 1 calc R
H58C H 0.6362 0.0746 -0.019 0.129 Uiso 1 1 calc R
C59 C 0.8516(4) 0.1764(3) 0.3180(2) 0.0240(10) Uani 1 1 d .
C60 C 0.7865(4) 0.1839(3) 0.3780(3) 0.0335(12) Uani 1 1 d .
C61 C 0.7879(5) 0.2486(4) 0.4030(3) 0.0441(14) Uani 1 1 d .
H61 H 0.7432 0.2551 0.4432 0.053 Uiso 1 1 calc R
C62 C 0.8529(5) 0.3031(4) 0.3704(3) 0.0455(15) Uani 1 1 d .
H62 H 0.852 0.3472 0.3877 0.055 Uiso 1 1 calc R
C63 C 0.9196(4) 0.2936(3) 0.3123(3) 0.0380(13) Uani 1 1 d .
H63 H 0.9647 0.3311 0.2905 0.046 Uiso 1 1 calc R
C64 C 0.9215(4) 0.2295(3) 0.2853(3) 0.0285(11) Uani 1 1 d .
C65 C 0.7148(5) 0.1251(4) 0.4172(3) 0.0511(16) Uani 1 1 d .
H65 H 0.7214 0.0838 0.3918 0.061 Uiso 1 1 calc R
C66 C 0.7550(7) 0.0769(5) 0.4967(4) 0.079(2) Uani 1 1 d .
H66A H 0.7088 0.0385 0.5217 0.118 Uiso 1 1 calc R
H66B H 0.7505 0.1165 0.5221 0.118 Uiso 1 1 calc R
H66C H 0.8312 0.0451 0.4966 0.118 Uiso 1 1 calc R
C67 C 0.5947(5) 0.1713(4) 0.4166(3) 0.0576(17) Uani 1 1 d .
H67A H 0.5509 0.1313 0.4419 0.086 Uiso 1 1 calc R
H67B H 0.5692 0.2005 0.3661 0.086 Uiso 1 1 calc R
H67C H 0.5867 0.212 0.4414 0.086 Uiso 1 1 calc R
C68 C 0.9974(4) 0.2208(3) 0.2228(3) 0.0367(12) Uani 1 1 d .
H68 H 0.984 0.1748 0.2089 0.044 Uiso 1 1 calc R
C69 C 1.1177(5) 0.1972(4) 0.2446(4) 0.0566(17) Uani 1 1 d .
H69A H 1.1642 0.1918 0.2029 0.085 Uiso 1 1 calc R
H69B H 1.1335 0.144 0.2851 0.085 Uiso 1 1 calc R
H69C H 1.1327 0.2408 0.2597 0.085 Uiso 1 1 calc R
C70 C 0.9720(6) 0.3004(4) 0.1565(3) 0.0657(19) Uani 1 1 d .
H70A H 1.0218 0.2933 0.1167 0.099 Uiso 1 1 calc R
H70B H 0.9819 0.3471 0.1692 0.099 Uiso 1 1 calc R
H70C H 0.8961 0.312 0.141 0.099 Uiso 1 1 calc R
C71 C 0.5012(4) 0.2446(3) 0.1214(3) 0.0248(10) Uani 1 1 d .
C72 C 0.4073(4) 0.2144(3) 0.1291(3) 0.0327(11) Uani 1 1 d .
H72 H 0.377 0.1935 0.1761 0.039 Uiso 1 1 calc R
C73 C 0.3581(4) 0.2148(4) 0.0685(3) 0.0436(14) Uani 1 1 d .
H73 H 0.2942 0.1943 0.0743 0.052 Uiso 1 1 calc R
C74 C 0.4012(5) 0.2450(3) -0.0004(3) 0.0433(14) Uani 1 1 d .
H74 H 0.3672 0.2451 -0.0418 0.052 Uiso 1 1 calc R
C75 C 0.4942(4) 0.2749(3) -0.0089(3) 0.0364(12) Uani 1 1 d .
H75 H 0.524 0.2956 -0.0561 0.044 Uiso 1 1 calc R
C76 C 0.5435(4) 0.2746(3) 0.0511(3) 0.0283(11) Uani 1 1 d .
H76 H 0.6074 0.2952 0.0448 0.034 Uiso 1 1 calc R
C77 C 0.5848(4) 0.3482(3) 0.1740(2) 0.0237(10) Uani 1 1 d .
C78 C 0.5231(4) 0.4157(3) 0.1202(2) 0.0254(10) Uani 1 1 d .
H78 H 0.4712 0.4069 0.0935 0.031 Uiso 1 1 calc R
C79 C 0.5354(4) 0.4955(3) 0.1046(3) 0.0283(11) Uani 1 1 d .
H79 H 0.4928 0.5406 0.067 0.034 Uiso 1 1 calc R
C80 C 0.6094(4) 0.5101(3) 0.1434(3) 0.0335(12) Uani 1 1 d .
H80 H 0.6175 0.5651 0.1327 0.04 Uiso 1 1 calc R
C81 C 0.6713(4) 0.4442(3) 0.1979(3) 0.0341(12) Uani 1 1 d .
H81 H 0.7225 0.4538 0.2247 0.041 Uiso 1 1 calc R
C82 C 0.6588(4) 0.3639(3) 0.2134(3) 0.0289(11) Uani 1 1 d .
H82 H 0.7011 0.319 0.2513 0.035 Uiso 1 1 calc R
C1S C 0.2234(4) 0.2447(3) 0.5030(3) 0.093(3) Uiso 1 1 d G
C2S C 0.2426(5) 0.2039(4) 0.4524(3) 0.123(4) Uiso 1 1 d GD
H2S H 0.3089 0.2015 0.4254 0.147 Uiso 1 1 calc R
C3S C 0.1646(6) 0.1665(4) 0.4413(4) 0.181(6) Uiso 1 1 d G
H3S H 0.1777 0.1386 0.4067 0.217 Uiso 1 1 calc R
C4S C 0.0675(5) 0.1700(4) 0.4809(4) 0.114(3) Uiso 1 1 d G
H4S H 0.0143 0.1444 0.4733 0.137 Uiso 1 1 calc R
C5S C 0.0484(4) 0.2108(4) 0.5315(4) 0.121(3) Uiso 1 1 d G
H5S H -0.018 0.2132 0.5586 0.145 Uiso 1 1 calc R
C6S C 0.1263(5) 0.2482(4) 0.5426(3) 0.123(4) Uiso 1 1 d GD
H6S H 0.1133 0.2761 0.5772 0.148 Uiso 1 1 calc R
C7S C 0.3211(6) 0.2810(5) 0.5002(5) 0.170(5) Uiso 1 1 d GD
H7S1 H 0.3105 0.3104 0.5354 0.256 Uiso 0.5 1 calc PR
H7S2 H 0.3277 0.3202 0.4511 0.256 Uiso 0.5 1 calc PR
H7S3 H 0.3881 0.2358 0.5125 0.256 Uiso 0.5 1 calc PR
H7S4 H 0.3737 0.2672 0.4639 0.256 Uiso 0.5 1 calc PR
H7S5 H 0.3565 0.2574 0.5482 0.256 Uiso 0.5 1 calc PR
H7S6 H 0.2961 0.3418 0.4868 0.256 Uiso 0.5 1 calc PR

loop_
_atom_site_aniso_label
_atom_site_aniso_U_11
_atom_site_aniso_U_22
_atom_site_aniso_U_33
_atom_site_aniso_U_23
_atom_site_aniso_U_13
_atom_site_aniso_U_12
Sn1 0.01873(17) 0.02378(17) 0.02039(17) -0.00840(14) -0.00114(13) -0.00646(13)
Sn2 0.02466(18) 0.02362(17) 0.02177(18) -0.00793(14) -0.00011(14) -0.00515(14)
P1 0.0261(7) 0.0241(6) 0.0342(7) -0.0117(6) 0.0039(6) -0.0062(5)
P2 0.0246(6) 0.0213(6) 0.0247(6) -0.0070(5) -0.0004(5) -0.0043(5)
N1 0.0176(18) 0.0219(19) 0.0172(18) -0.0088(16) 0.0005(15) -0.0048(15)
N2 0.0197(19) 0.032(2) 0.022(2) -0.0145(18) -0.0018(16) -0.0079(17)
N3 0.028(2) 0.0169(19) 0.032(2) -0.0103(18) -0.0051(18) -0.0010(17)
N4 0.021(2) 0.025(2) 0.027(2) -0.0103(18) -0.0018(17) -0.0029(16)
C1 0.019(2) 0.024(2) 0.020(2) -0.009(2) 0.0020(19) -0.0036(19)
C2 0.021(2) 0.024(2) 0.023(2) -0.010(2) -0.0016(19) 0.0038(19)
C3 0.016(2) 0.034(3) 0.016(2) -0.009(2) 0.0016(18) -0.003(2)
C4 0.027(3) 0.022(2) 0.037(3) -0.010(2) -0.008(2) -0.001(2)
C5 0.029(3) 0.041(3) 0.040(3) -0.016(3) -0.014(2) 0.004(2)
C6 0.018(2) 0.017(2) 0.024(2) -0.0062(19) -0.0042(19) -0.0043(18)
C7 0.023(2) 0.019(2) 0.025(2) -0.007(2) 0.003(2) -0.0075(19)
C8 0.022(2) 0.036(3) 0.034(3) -0.014(2) 0.004(2) -0.012(2)
C9 0.022(3) 0.049(3) 0.046(3) -0.022(3) -0.006(2) -0.011(2)
C10 0.030(3) 0.048(3) 0.027(3) -0.018(2) -0.003(2) -0.012(2)
C11 0.022(2) 0.022(2) 0.024(2) -0.008(2) -0.0013(19) -0.0056(19)
C12 0.020(2) 0.029(2) 0.028(3) -0.009(2) 0.002(2) -0.009(2)
C13 0.048(3) 0.039(3) 0.028(3) -0.006(2) 0.001(3) -0.010(3)
C14 0.031(3) 0.054(3) 0.033(3) -0.020(3) 0.007(2) -0.006(3)
C15 0.021(2) 0.040(3) 0.022(2) -0.012(2) -0.003(2) -0.007(2)
C16 0.044(3) 0.052(4) 0.028(3) -0.005(3) 0.004(3) -0.011(3)
C17 0.034(3) 0.059(4) 0.045(3) -0.035(3) 0.001(3) -0.007(3)
C18 0.019(2) 0.041(3) 0.024(2) -0.018(2) -0.005(2) -0.004(2)
C19 0.027(3) 0.052(3) 0.024(3) -0.020(2) -0.004(2) -0.007(2)
C20 0.040(3) 0.066(4) 0.032(3) -0.033(3) 0.002(3) -0.008(3)
C21 0.043(3) 0.061(4) 0.050(4) -0.040(3) -0.002(3) -0.016(3)
C22 0.035(3) 0.046(3) 0.045(3) -0.026(3) -0.001(3) -0.013(3)
C23 0.021(2) 0.034(3) 0.032(3) -0.017(2) -0.007(2) -0.001(2)
C24 0.039(3) 0.065(4) 0.031(3) -0.026(3) 0.009(2) -0.023(3)
C25 0.052(4) 0.071(4) 0.037(3) -0.013(3) 0.007(3) -0.022(3)
C26 0.036(3) 0.093(5) 0.036(3) -0.030(3) 0.007(3) -0.023(3)
C27 0.024(3) 0.040(3) 0.039(3) -0.022(3) 0.003(2) -0.010(2)
C28 0.026(3) 0.083(5) 0.066(4) -0.035(4) 0.010(3) -0.018(3)
C29 0.063(4) 0.052(4) 0.044(3) -0.021(3) 0.012(3) -0.021(3)
C30 0.024(3) 0.022(2) 0.048(3) -0.013(2) -0.009(2) 0.004(2)
C31 0.044(4) 0.045(3) 0.068(4) 0.002(3) -0.026(3) -0.012(3)
C32 0.070(5) 0.081(6) 0.115(7) -0.009(5) -0.059(6) -0.021(5)
C33 0.084(6) 0.076(5) 0.084(6) -0.037(5) -0.056(5) 0.015(5)
C34 0.068(5) 0.058(4) 0.046(4) -0.019(3) -0.007(3) 0.017(4)
C35 0.038(3) 0.045(3) 0.035(3) -0.018(3) -0.001(3) 0.002(3)
C36 0.026(3) 0.028(3) 0.041(3) -0.017(2) 0.008(2) -0.005(2)
C37 0.063(4) 0.032(3) 0.044(3) -0.014(3) 0.008(3) -0.014(3)
C38 0.068(5) 0.032(3) 0.072(5) -0.016(3) 0.018(4) -0.015(3)
C39 0.049(4) 0.043(4) 0.097(5) -0.040(4) 0.018(4) -0.021(3)
C40 0.037(3) 0.048(4) 0.092(5) -0.044(4) -0.001(3) -0.007(3)
C41 0.027(3) 0.038(3) 0.073(4) -0.032(3) 0.002(3) -0.003(2)
C42 0.027(3) 0.023(2) 0.038(3) -0.014(2) -0.004(2) 0.001(2)
C43 0.029(3) 0.023(2) 0.040(3) -0.012(2) -0.005(2) 0.002(2)
C44 0.024(2) 0.027(3) 0.030(3) -0.009(2) -0.001(2) -0.001(2)
C45 0.036(3) 0.024(3) 0.063(4) -0.016(3) -0.013(3) -0.001(2)
C46 0.037(3) 0.032(3) 0.046(3) -0.011(3) -0.019(3) 0.002(2)
C47 0.030(3) 0.014(2) 0.036(3) -0.009(2) -0.005(2) -0.0043(19)
C48 0.040(3) 0.025(3) 0.038(3) -0.002(2) -0.005(2) -0.016(2)
C49 0.047(4) 0.051(4) 0.048(4) -0.011(3) 0.002(3) -0.030(3)
C50 0.046(4) 0.054(4) 0.055(4) -0.018(3) -0.008(3) -0.027(3)
C51 0.044(3) 0.040(3) 0.052(4) -0.026(3) -0.012(3) -0.007(3)
C52 0.030(3) 0.032(3) 0.051(3) -0.021(3) -0.009(3) -0.002(2)
C53 0.045(3) 0.058(4) 0.032(3) -0.007(3) 0.004(3) -0.027(3)
C54 0.092(6) 0.085(6) 0.041(4) 0.006(4) 0.003(4) 0.016(5)
C55 0.076(5) 0.051(4) 0.039(3) -0.010(3) 0.006(3) -0.023(3)
C56 0.041(4) 0.115(6) 0.068(5) -0.070(5) 0.011(3) -0.018(4)
C57 0.154(10) 0.087(7) 0.106(8) -0.037(6) 0.020(7) 0.036(6)
C58 0.076(5) 0.045(4) 0.104(7) -0.004(4) 0.050(5) -0.006(4)
C59 0.026(2) 0.021(2) 0.022(2) -0.006(2) -0.012(2) 0.000(2)
C60 0.040(3) 0.036(3) 0.025(3) -0.011(2) 0.001(2) -0.010(2)
C61 0.052(4) 0.052(4) 0.037(3) -0.026(3) 0.000(3) -0.012(3)
C62 0.052(4) 0.043(3) 0.052(4) -0.034(3) -0.011(3) -0.002(3)
C63 0.042(3) 0.033(3) 0.046(3) -0.018(3) -0.009(3) -0.011(2)
C64 0.026(3) 0.028(3) 0.031(3) -0.010(2) -0.010(2) -0.001(2)
C65 0.068(4) 0.055(4) 0.039(3) -0.025(3) 0.021(3) -0.024(3)
C66 0.086(6) 0.074(5) 0.056(5) -0.001(4) 0.017(4) -0.018(4)
C67 0.057(4) 0.085(5) 0.040(3) -0.026(4) 0.008(3) -0.030(4)
C68 0.036(3) 0.041(3) 0.044(3) -0.024(3) 0.006(3) -0.017(2)
C69 0.035(3) 0.059(4) 0.084(5) -0.033(4) 0.008(3) -0.017(3)
C70 0.089(5) 0.060(4) 0.040(4) -0.008(3) 0.013(4) -0.022(4)
C71 0.025(2) 0.017(2) 0.032(3) -0.009(2) -0.002(2) -0.0026(19)
C72 0.032(3) 0.031(3) 0.035(3) -0.008(2) -0.002(2) -0.010(2)
C73 0.033(3) 0.051(3) 0.052(4) -0.019(3) -0.006(3) -0.015(3)
C74 0.044(3) 0.051(3) 0.040(3) -0.021(3) -0.014(3) -0.008(3)
C75 0.044(3) 0.033(3) 0.031(3) -0.011(2) -0.001(2) -0.005(2)
C76 0.030(3) 0.026(2) 0.030(3) -0.011(2) 0.001(2) -0.009(2)
C77 0.022(2) 0.024(2) 0.022(2) -0.008(2) 0.0029(19) -0.0020(19)
C78 0.025(2) 0.026(2) 0.027(3) -0.013(2) -0.001(2) -0.003(2)
C79 0.033(3) 0.021(2) 0.024(2) -0.002(2) 0.001(2) -0.003(2)
C80 0.037(3) 0.023(2) 0.042(3) -0.013(2) 0.008(2) -0.010(2)
C81 0.029(3) 0.036(3) 0.042(3) -0.018(3) 0.000(2) -0.010(2)
C82 0.027(3) 0.028(2) 0.030(3) -0.008(2) -0.005(2) -0.006(2)

loop_
_atom_type_symbol
_atom_type_description
_atom_type_scat_dispersion_real
_atom_type_scat_dispersion_imag
_atom_type_scat_source
C C 0.0033 0.0016 'International Tables Vol C Tables 4.2.6.8 and 6.1.1.4'
H H 0 0 'International Tables Vol C Tables 4.2.6.8 and 6.1.1.4'
N N 0.0061 0.0033 'International Tables Vol C Tables 4.2.6.8 and 6.1.1.4'
P P 0.1023 0.0942 'International Tables Vol C Tables 4.2.6.8 and 6.1.1.4'
Sn Sn -0.6537 1.4246 'International Tables Vol C Tables 4.2.6.8 and 6.1.1.4'

loop_
_geom_angle_atom_site_label_1
_geom_angle_atom_site_label_2
_geom_angle_atom_site_label_3
_geom_angle
N1 Sn1 N2 83.76(13)
N1 Sn1 P1 95.78(9)
N2 Sn1 P1 104.53(10)
N3 Sn2 N4 83.96(13)
N3 Sn2 P2 96.11(10)
N4 Sn2 P2 102.83(10)
C36 P1 C30 102.5(2)
C36 P1 Sn1 102.07(15)
C30 P1 Sn1 91.21(15)
C71 P2 C77 100.6(2)
C71 P2 Sn2 94.49(14)
C77 P2 Sn2 99.91(14)
C1 N1 C6 120.1(3)
C1 N1 Sn1 119.1(3)
C6 N1 Sn1 118.8(3)
C3 N2 C18 119.6(4)
C3 N2 Sn1 117.9(3)
C18 N2 Sn1 121.5(3)
C42 N3 C47 119.8(4)
C42 N3 Sn2 118.6(3)
C47 N3 Sn2 120.0(3)
C44 N4 C59 120.8(4)
C44 N4 Sn2 118.2(3)
C59 N4 Sn2 119.4(3)
N1 C1 C2 124.0(4)
N1 C1 C4 119.9(4)
C2 C1 C4 116.1(4)
C3 C2 C1 129.0(4)
C3 C2 H2 115.5
C1 C2 H2 115.5
N2 C3 C2 124.4(4)
N2 C3 C5 119.4(4)
C2 C3 C5 116.1(4)
C1 C4 H4A 109.5
C1 C4 H4B 109.5
H4A C4 H4B 109.5
C1 C4 H4C 109.5
H4A C4 H4C 109.5
H4B C4 H4C 109.5
C3 C5 H5A 109.5
C3 C5 H5B 109.5
H5A C5 H5B 109.5
C3 C5 H5C 109.5
H5A C5 H5C 109.5
H5B C5 H5C 109.5
C7 C6 C11 122.0(4)
C7 C6 N1 118.7(4)
C11 C6 N1 119.3(4)
C8 C7 C6 117.9(4)
C8 C7 C12 120.6(4)
C6 C7 C12 121.4(4)
C9 C8 C7 121.0(4)
C9 C8 H8 119.5
C7 C8 H8 119.5
C10 C9 C8 120.3(4)
C10 C9 H9 119.9
C8 C9 H9 119.9
C9 C10 C11 121.1(4)
C9 C10 H10 119.4
C11 C10 H10 119.4
C10 C11 C6 117.6(4)
C10 C11 C15 118.9(4)
C6 C11 C15 123.5(4)
C14 C12 C7 113.1(4)
C14 C12 C13 109.6(4)
C7 C12 C13 112.2(4)
C14 C12 H12 107.2
C7 C12 H12 107.2
C13 C12 H12 107.2
C12 C13 H13A 109.5
C12 C13 H13B 109.5
H13A C13 H13B 109.5
C12 C13 H13C 109.5
H13A C13 H13C 109.5
H13B C13 H13C 109.5
C12 C14 H14A 109.5
C12 C14 H14B 109.5
H14A C14 H14B 109.5
C12 C14 H14C 109.5
H14A C14 H14C 109.5
H14B C14 H14C 109.5
C11 C15 C16 111.6(4)
C11 C15 C17 112.4(4)
C16 C15 C17 109.6(4)
C11 C15 H15 107.7
C16 C15 H15 107.7
C17 C15 H15 107.7
C15 C16 H16A 109.5
C15 C16 H16B 109.5
H16A C16 H16B 109.5
C15 C16 H16C 109.5
H16A C16 H16C 109.5
H16B C16 H16C 109.5
C15 C17 H17A 109.5
C15 C17 H17B 109.5
H17A C17 H17B 109.5
C15 C17 H17C 109.5
H17A C17 H17C 109.5
H17B C17 H17C 109.5
C23 C18 C19 120.8(4)
C23 C18 N2 120.5(4)
C19 C18 N2 118.7(4)
C20 C19 C18 118.2(5)
C20 C19 C24 118.6(5)
C18 C19 C24 123.2(4)
C21 C20 C19 121.4(5)
C21 C20 H20 119.3
C19 C20 H20 119.3
C22 C21 C20 119.4(5)
C22 C21 H21 120.3
C20 C21 H21 120.3
C21 C22 C23 121.8(5)
C21 C22 H22 119.1
C23 C22 H22 119.1
C22 C23 C18 118.4(5)
C22 C23 C27 119.0(5)
C18 C23 C27 122.6(4)
C19 C24 C26 110.9(5)
C19 C24 C25 111.9(4)
C26 C24 C25 109.3(5)
C19 C24 H24 108.2
C26 C24 H24 108.2
C25 C24 H24 108.2
C24 C25 H25A 109.5
C24 C25 H25B 109.5
H25A C25 H25B 109.5
C24 C25 H25C 109.5
H25A C25 H25C 109.5
H25B C25 H25C 109.5
C24 C26 H26A 109.5
C24 C26 H26B 109.5
H26A C26 H26B 109.5
C24 C26 H26C 109.5
H26A C26 H26C 109.5
H26B C26 H26C 109.5
C23 C27 C28 111.1(4)
C23 C27 C29 110.7(4)
C28 C27 C29 111.2(5)
C23 C27 H27 107.9
C28 C27 H27 107.9
C29 C27 H27 107.9
C27 C28 H28A 109.5
C27 C28 H28B 109.5
H28A C28 H28B 109.5
C27 C28 H28C 109.5
H28A C28 H28C 109.5
H28B C28 H28C 109.5
C27 C29 H29A 109.5
C27 C29 H29B 109.5
H29A C29 H29B 109.5
C27 C29 H29C 109.5
H29A C29 H29C 109.5
H29B C29 H29C 109.5
C31 C30 C35 116.7(5)
C31 C30 P1 118.9(4)
C35 C30 P1 124.3(4)
C30 C31 C32 122.0(7)
C30 C31 H31 119
C32 C31 H31 119
C31 C32 C33 119.8(7)
C31 C32 H32 120.1
C33 C32 H32 120.1
C34 C33 C32 119.4(7)
C34 C33 H33 120.3
C32 C33 H33 120.3
C33 C34 C35 120.8(7)
C33 C34 H34 119.6
C35 C34 H34 119.6
C34 C35 C30 121.3(6)
C34 C35 H35 119.4
C30 C35 H35 119.4
C37 C36 C41 116.8(5)
C37 C36 P1 124.7(4)
C41 C36 P1 118.2(4)
C38 C37 C36 121.1(6)
C38 C37 H37 119.5
C36 C37 H37 119.5
C39 C38 C37 120.9(6)
C39 C38 H38 119.6
C37 C38 H38 119.6
C38 C39 C40 119.3(5)
C38 C39 H39 120.3
C40 C39 H39 120.3
C39 C40 C41 120.8(6)
C39 C40 H40 119.6
C41 C40 H40 119.6
C40 C41 C36 121.1(6)
C40 C41 H41 119.5
C36 C41 H41 119.5
N3 C42 C43 123.3(4)
N3 C42 C45 120.4(4)
C43 C42 C45 116.2(4)
C44 C43 C42 129.7(4)
C44 C43 H43 115.1
C42 C43 H43 115.1
N4 C44 C43 124.2(4)
N4 C44 C46 118.8(4)
C43 C44 C46 116.9(4)
C42 C45 H45A 109.5
C42 C45 H45B 109.5
H45A C45 H45B 109.5
C42 C45 H45C 109.5
H45A C45 H45C 109.5
H45B C45 H45C 109.5
C44 C46 H46A 109.5
C44 C46 H46B 109.5
H46A C46 H46B 109.5
C44 C46 H46C 109.5
H46A C46 H46C 109.5
H46B C46 H46C 109.5
C48 C47 C52 121.7(4)
C48 C47 N3 118.2(4)
C52 C47 N3 120.1(4)
C49 C48 C47 117.7(5)
C49 C48 C53 119.6(5)
C47 C48 C53 122.7(4)
C50 C49 C48 121.7(6)
C50 C49 H49 119.1
C48 C49 H49 119.1
C51 C50 C49 119.6(5)
C51 C50 H50 120.2
C49 C50 H50 120.2
C50 C51 C52 121.7(5)
C50 C51 H51 119.1
C52 C51 H51 119.1
C51 C52 C47 117.5(5)
C51 C52 C56 119.3(5)
C47 C52 C56 123.0(5)
C48 C53 C55 114.1(5)
C48 C53 C54 111.9(5)
C55 C53 C54 108.8(5)
C48 C53 H53 107.2
C55 C53 H53 107.2
C54 C53 H53 107.2
C53 C54 H54A 109.5
C53 C54 H54B 109.5
H54A C54 H54B 109.5
C53 C54 H54C 109.5
H54A C54 H54C 109.5
H54B C54 H54C 109.5
C53 C55 H55A 109.5
C53 C55 H55B 109.5
H55A C55 H55B 109.5
C53 C55 H55C 109.5
H55A C55 H55C 109.5
H55B C55 H55C 109.5
C58 C56 C52 113.7(6)
C58 C56 C57 105.7(6)
C52 C56 C57 108.6(6)
C58 C56 H56 109.5
C52 C56 H56 109.5
C57 C56 H56 109.5
C56 C57 H57A 109.5
C56 C57 H57B 109.5
H57A C57 H57B 109.5
C56 C57 H57C 109.5
H57A C57 H57C 109.5
H57B C57 H57C 109.5
C56 C58 H58A 109.5
C56 C58 H58B 109.5
H58A C58 H58B 109.5
C56 C58 H58C 109.5
H58A C58 H58C 109.5
H58B C58 H58C 109.5
C60 C59 C64 121.5(4)
C60 C59 N4 119.1(4)
C64 C59 N4 119.3(4)
C59 C60 C61 118.3(5)
C59 C60 C65 123.1(4)
C61 C60 C65 118.5(5)
C62 C61 C60 121.2(5)
C62 C61 H61 119.4
C60 C61 H61 119.4
C61 C62 C63 119.9(5)
C61 C62 H62 120
C63 C62 H62 120
C62 C63 C64 121.1(5)
C62 C63 H63 119.4
C64 C63 H63 119.4
C63 C64 C59 117.8(5)
C63 C64 C68 119.0(5)
C59 C64 C68 123.2(4)
C60 C65 C67 111.8(5)
C60 C65 C66 109.8(5)
C67 C65 C66 109.9(5)
C60 C65 H65 108.4
C67 C65 H65 108.4
C66 C65 H65 108.4
C65 C66 H66A 109.5
C65 C66 H66B 109.5
H66A C66 H66B 109.5
C65 C66 H66C 109.5
H66A C66 H66C 109.5
H66B C66 H66C 109.5
C65 C67 H67A 109.5
C65 C67 H67B 109.5
H67A C67 H67B 109.5
C65 C67 H67C 109.5
H67A C67 H67C 109.5
H67B C67 H67C 109.5
C64 C68 C70 110.9(5)
C64 C68 C69 111.9(4)
C70 C68 C69 110.7(5)
C64 C68 H68 107.7
C70 C68 H68 107.7
C69 C68 H68 107.7
C68 C69 H69A 109.5
C68 C69 H69B 109.5
H69A C69 H69B 109.5
C68 C69 H69C 109.5
H69A C69 H69C 109.5
H69B C69 H69C 109.5
C68 C70 H70A 109.5
C68 C70 H70B 109.5
H70A C70 H70B 109.5
C68 C70 H70C 109.5
H70A C70 H70C 109.5
H70B C70 H70C 109.5
C72 C71 C76 118.1(4)
C72 C71 P2 118.1(4)
C76 C71 P2 123.8(3)
C73 C72 C71 120.4(5)
C73 C72 H72 119.8
C71 C72 H72 119.8
C74 C73 C72 120.5(5)
C74 C73 H73 119.7
C72 C73 H73 119.7
C75 C74 C73 119.8(5)
C75 C74 H74 120.1
C73 C74 H74 120.1
C76 C75 C74 120.0(5)
C76 C75 H75 120
C74 C75 H75 120
C75 C76 C71 121.2(5)
C75 C76 H76 119.4
C71 C76 H76 119.4
C78 C77 C82 117.5(4)
C78 C77 P2 123.7(3)
C82 C77 P2 118.3(3)
C79 C78 C77 121.6(4)
C79 C78 H78 119.2
C77 C78 H78 119.2
C78 C79 C80 120.4(4)
C78 C79 H79 119.8
C80 C79 H79 119.8
C81 C80 C79 119.5(4)
C81 C80 H80 120.2
C79 C80 H80 120.2
C80 C81 C82 119.9(5)
C80 C81 H81 120
C82 C81 H81 120
C81 C82 C77 121.1(4)
C81 C82 H82 119.5
C77 C82 H82 119.5
C2S C1S C6S 120
C2S C1S C7S 107.1
C6S C1S C7S 132.8
C3S C2S C1S 120
C3S C2S H2S 120
C1S C2S H2S 120
C2S C3S C4S 120
C2S C3S H3S 120
C4S C3S H3S 120
C5S C4S C3S 120
C5S C4S H4S 120
C3S C4S H4S 120
C4S C5S C6S 120
C4S C5S H5S 120
C6S C5S H5S 120
C5S C6S C1S 120
C5S C6S H6S 120
C1S C6S H6S 120
C1S C7S H7S1 109.5
C1S C7S H7S2 109.5
H7S1 C7S H7S2 109.5
C1S C7S H7S3 109.5
H7S1 C7S H7S3 109.5
H7S2 C7S H7S3 109.5
C1S C7S H7S4 109.5
H7S1 C7S H7S4 141.1
H7S2 C7S H7S4 56.3
H7S3 C7S H7S4 56.3
C1S C7S H7S5 109.5
H7S1 C7S H7S5 56.3
H7S2 C7S H7S5 141.1
H7S3 C7S H7S5 56.3
H7S4 C7S H7S5 109.5
C1S C7S H7S6 109.5
H7S1 C7S H7S6 56.3
H7S2 C7S H7S6 56.3
H7S3 C7S H7S6 141.1
H7S4 C7S H7S6 109.5
H7S5 C7S H7S6 109.5

loop_
_geom_bond_atom_site_label_1
_geom_bond_atom_site_label_2
_geom_bond_distance
Sn1 N1 2.211(3)
Sn1 N2 2.220(3)
Sn1 P1 2.6612(12)
Sn2 N3 2.205(4)
Sn2 N4 2.224(4)
Sn2 P2 2.6417(12)
P1 C36 1.836(5)
P1 C30 1.839(5)
P2 C71 1.844(5)
P2 C77 1.844(5)
N1 C1 1.332(5)
N1 C6 1.444(5)
N2 C3 1.337(6)
N2 C18 1.438(5)
N3 C42 1.338(6)
N3 C47 1.446(6)
N4 C44 1.329(6)
N4 C59 1.438(5)
C1 C2 1.398(6)
C1 C4 1.517(6)
C2 C3 1.395(6)
C2 H2 0.95
C3 C5 1.516(6)
C4 H4A 0.98
C4 H4B 0.98
C4 H4C 0.98
C5 H5A 0.98
C5 H5B 0.98
C5 H5C 0.98
C6 C7 1.402(6)
C6 C11 1.408(6)
C7 C8 1.395(6)
C7 C12 1.526(6)
C8 C9 1.385(7)
C8 H8 0.95
C9 C10 1.381(7)
C9 H9 0.95
C10 C11 1.398(6)
C10 H10 0.95
C11 C15 1.511(6)
C12 C14 1.525(6)
C12 C13 1.534(7)
C12 H12 1
C13 H13A 0.98
C13 H13B 0.98
C13 H13C 0.98
C14 H14A 0.98
C14 H14B 0.98
C14 H14C 0.98
C15 C16 1.535(7)
C15 C17 1.537(6)
C15 H15 1
C16 H16A 0.98
C16 H16B 0.98
C16 H16C 0.98
C17 H17A 0.98
C17 H17B 0.98
C17 H17C 0.98
C18 C23 1.402(7)
C18 C19 1.408(6)
C19 C20 1.394(7)
C19 C24 1.524(7)
C20 C21 1.384(8)
C20 H20 0.95
C21 C22 1.372(7)
C21 H21 0.95
C22 C23 1.389(6)
C22 H22 0.95
C23 C27 1.523(7)
C24 C26 1.531(8)
C24 C25 1.539(8)
C24 H24 1
C25 H25A 0.98
C25 H25B 0.98
C25 H25C 0.98
C26 H26A 0.98
C26 H26B 0.98
C26 H26C 0.98
C27 C28 1.532(7)
C27 C29 1.535(8)
C27 H27 1
C28 H28A 0.98
C28 H28B 0.98
C28 H28C 0.98
C29 H29A 0.98
C29 H29B 0.98
C29 H29C 0.98
C30 C31 1.380(7)
C30 C35 1.398(7)
C31 C32 1.383(10)
C31 H31 0.95
C32 C33 1.384(12)
C32 H32 0.95
C33 C34 1.356(10)
C33 H33 0.95
C34 C35 1.382(8)
C34 H34 0.95
C35 H35 0.95
C36 C37 1.397(7)
C36 C41 1.408(7)
C37 C38 1.389(8)
C37 H37 0.95
C38 C39 1.370(9)
C38 H38 0.95
C39 C40 1.372(9)
C39 H39 0.95
C40 C41 1.384(7)
C40 H40 0.95
C41 H41 0.95
C42 C43 1.398(6)
C42 C45 1.506(6)
C43 C44 1.394(6)
C43 H43 0.95
C44 C46 1.518(6)
C45 H45A 0.98
C45 H45B 0.98
C45 H45C 0.98
C46 H46A 0.98
C46 H46B 0.98
C46 H46C 0.98
C47 C48 1.398(7)
C47 C52 1.408(7)
C48 C49 1.397(7)
C48 C53 1.515(7)
C49 C50 1.375(8)
C49 H49 0.95
C50 C51 1.374(8)
C50 H50 0.95
C51 C52 1.394(7)
C51 H51 0.95
C52 C56 1.512(8)
C53 C55 1.526(8)
C53 C54 1.528(9)
C53 H53 1
C54 H54A 0.98
C54 H54B 0.98
C54 H54C 0.98
C55 H55A 0.98
C55 H55B 0.98
C55 H55C 0.98
C56 C58 1.456(10)
C56 C57 1.595(10)
C56 H56 1
C57 H57A 0.98
C57 H57B 0.98
C57 H57C 0.98
C58 H58A 0.98
C58 H58B 0.98
C58 H58C 0.98
C59 C60 1.398(7)
C59 C64 1.406(7)
C60 C61 1.398(7)
C60 C65 1.515(8)
C61 C62 1.375(8)
C61 H61 0.95
C62 C63 1.386(8)
C62 H62 0.95
C63 C64 1.403(6)
C63 H63 0.95
C64 C68 1.512(7)
C65 C67 1.523(9)
C65 C66 1.548(9)
C65 H65 1
C66 H66A 0.98
C66 H66B 0.98
C66 H66C 0.98
C67 H67A 0.98
C67 H67B 0.98
C67 H67C 0.98
C68 C70 1.524(8)
C68 C69 1.526(7)
C68 H68 1
C69 H69A 0.98
C69 H69B 0.98
C69 H69C 0.98
C70 H70A 0.98
C70 H70B 0.98
C70 H70C 0.98
C71 C72 1.399(6)
C71 C76 1.402(7)
C72 C73 1.387(7)
C72 H72 0.95
C73 C74 1.385(8)
C73 H73 0.95
C74 C75 1.383(7)
C74 H74 0.95
C75 C76 1.378(7)
C75 H75 0.95
C76 H76 0.95
C77 C78 1.386(6)
C77 C82 1.403(6)
C78 C79 1.379(6)
C78 H78 0.95
C79 C80 1.383(7)
C79 H79 0.95
C80 C81 1.382(7)
C80 H80 0.95
C81 C82 1.390(7)
C81 H81 0.95
C82 H82 0.95
C1S C2S 1.39
C1S C6S 1.39
C1S C7S 1.5217
C2S C3S 1.39
C2S H2S 0.95
C3S C4S 1.39
C3S H3S 0.95
C4S C5S 1.39
C4S H4S 0.95
C5S C6S 1.39
C5S H5S 0.95
C6S H6S 0.95
C7S H7S1 0.98
C7S H7S2 0.98
C7S H7S3 0.98
C7S H7S4 0.98
C7S H7S5 0.98
C7S H7S6 0.98
